data_1010534
loop_
_publ_author_name
'Lipson, H'

_publ_section_title
;
The Crystal Structure of (Cd S O~4~)~3~ (H~2~ O)~8~
;
_journal_coden_ASTM PRLAAZ
_journal_name_full
;
Proceedings of the Royal Society of London, Series A: Mathematical and
Physical Sciences (76,1906-)
;
_journal_page_first 462
_journal_page_last 470
_journal_paper_doi 10.1098/rspa.1936.0161
_journal_volume 156
_journal_year 1936
_chemical_formula_structural 'Cd S O4 (H2 O)2.667'
_chemical_formula_sum 'Cd H5.334 O6.667 S'
_chemical_name_systematic 'Cadmium sulfate 2.66-hydrate'
_space_group_IT_number 15
_symmetry_cell_setting monoclinic
_symmetry_Int_Tables_number 15
_symmetry_space_group_name_Hall '-I 2ya'
_symmetry_space_group_name_H-M 'I 1 2/a 1'
_cell_angle_alpha 90
_cell_angle_beta 117.27(8)
_cell_angle_gamma 90
_cell_formula_units_Z 12
_cell_length_a 9.44(1)
_cell_length_b 11.87(1)
_cell_length_c 16.49(2)
_cell_volume 1642.4
_cod_original_formula_sum 'H5.334 Cd O6.667 S'
_cod_database_code 1010534

loop_
_symmetry_equiv_pos_as_xyz
x,y,z
1/2-x,y,-z
-x,-y,-z
1/2+x,-y,z
1/2+x,1/2+y,1/2+z
-x,1/2+y,1/2-z
1/2-x,1/2-y,1/2-z
x,1/2-y,1/2+z

loop_
_atom_site_label
_atom_site_type_symbol
_atom_site_symmetry_multiplicity
_atom_site_Wyckoff_symbol
_atom_site_fract_x
_atom_site_fract_y
_atom_site_fract_z
_atom_site_occupancy
_atom_site_attached_hydrogens
_atom_site_calc_flag
Cd1 Cd2+ 4 e 0.25 0.05 0. 1. 0 d
Cd2 Cd2+ 8 f 0.12 0.405 0.155 1. 0 d
S1 S6+ 4 e 0.25 0.5 0. 1. 0 d
O1 O2- 8 f 0.39 0.58 0.02 1. 0 d
O2 O2- 8 f 0.29 0.42 0.08 1. 0 d
S2 S6+ 8 f 0.08 0.12 0.13 1. 0 d
O3 O2- 8 f 0.17 0.03 0.11 1. 0 d
O4 O2- 8 f 0.09 0.23 0.09 1. 0 d
O5 O2- 8 f -0.1 0.08 0.09 1. 0 d
O6 O2- 8 f 0.15 0.13 0.23 1. 0 d
O7 O2- 8 f 0.41 0.19 0.1 1. 2 d
O8 O2- 8 f 0.61 0.39 0.21 1. 2 d
O9 O2- 8 f 0.49 0.58 0.23 1. 2 d
O10 O2- 8 f 0.69 0.24 0.11 1. 2 d
H1 H1+ 8 f -1. -1. -1. 8. 0 dum

loop_
_atom_type_symbol
_atom_type_oxidation_number
Cd2+ 2.000
S6+ 6.000
O2- -2.000
H1+ 1.000
